data_7248219
loop_
_publ_author_name
'Molajafari, Fateme'
'Li, Tianrui'
'Abbasichaleshtori, Mehrnaz'
'Hajian Z. D., Moein'
'Cozzolino, Anthony F.'
'Fandrick, Daniel R.'
'Howe, Joshua D.'

_publ_section_title
;
 Computational screening for prediction of co-crystals: method comparison
 and experimental validation
;
_journal_issue 11
_journal_name_full CrystEngComm
_journal_page_first 1620
_journal_page_last 1636
_journal_paper_doi 10.1039/D3CE01252B
_journal_volume 26
_journal_year 2024
_chemical_formula_moiety '2(C8 H10 N4 O2), 3(C6 H6 O3), 2.5(H2 O)'
_chemical_formula_sum 'C34 H43 N8 O15.5'
_chemical_formula_weight 811.76
_chemical_melting_point 379.83
_chemical_name_common Caff-Py
_space_group_crystal_system orthorhombic
_space_group_IT_number 56
_space_group_name_Hall '-P 2ab 2ac'
_space_group_name_H-M_alt 'P c c n'
_atom_sites_solution_hydrogens mixed
_atom_sites_solution_primary dual
_audit_creation_date 2023-09-09
_audit_creation_method
;
Olex2 1.5
(compiled 2023.08.24 svn.re1ec1418 for OlexSys, GUI svn.r6817)
;
_audit_update_record
;
2023-10-04 deposited with the CCDC.	2024-02-14 downloaded from the CCDC.
;
_cell_angle_alpha 90
_cell_angle_beta 90
_cell_angle_gamma 90
_cell_formula_units_Z 8
_cell_length_a 13.97060(16)
_cell_length_b 26.3924(3)
_cell_length_c 19.9773(3)
_cell_measurement_reflns_used 14440
_cell_measurement_temperature 100.00(10)
_cell_measurement_theta_max 79.3230
_cell_measurement_theta_min 3.3440
_cell_volume 7365.98(16)
_computing_cell_refinement 'CrysAlisPro 1.171.42.99a (Rigaku OD, 2023)'
_computing_data_collection 'CrysAlisPro 1.171.42.99a (Rigaku OD, 2023)'
_computing_data_reduction 'CrysAlisPro 1.171.42.99a (Rigaku OD, 2023)'
_computing_molecular_graphics 'Olex2 1.5 (Dolomanov et al., 2009)'
_computing_publication_material 'Olex2 1.5 (Dolomanov et al., 2009)'
_computing_structure_refinement 'SHELXL 2018/3 (Sheldrick, 2015)'
_computing_structure_solution 'SHELXT  (Sheldrick, 2015)'
_diffrn_ambient_environment N~2~
_diffrn_ambient_temperature 100.00(10)
_diffrn_detector 'Hybrid Pixel Array Detector'
_diffrn_detector_area_resol_mean 10.0000
_diffrn_detector_type HyPix
_diffrn_measured_fraction_theta_full 0.999
_diffrn_measured_fraction_theta_max 0.978
_diffrn_measurement_details
;
List of Runs (angles in degrees, time in seconds):

  # Type    Start    End  Width  t~exp~   \w     \q     \k     \f   Frames
#--------------------------------------------------------------------------
  1  \w   -121.00 -35.00   0.50    1.00    --  -47.13 -21.00 -48.00  172
  2  \w    -39.00  28.00   0.50    1.00    --  -47.13  21.00 117.00  134
  3  \w   -162.00 -86.00   0.50    4.00    --  -91.75-104.00 176.00  152
  4  \w   -162.00 -74.00   0.50    4.00    --  -91.75-127.00  98.00  176
  5  \w     43.00 109.00   0.50    4.00    --  113.25-127.00  98.00  132
  6  \w    101.00 178.00   0.50    4.00    --  113.25  21.00 117.00  154
  7  \w     86.00 122.00   0.50    4.00    --  113.25-143.00 -71.00   72
  8  \w    -65.00 -39.00   0.50    1.00    --  -47.11 127.00 174.00   52
  9  \w    -26.00  24.00   0.50    1.00    --   47.11 -19.00-150.00  100
 10  \w     44.00  69.00   0.50    4.00    --  113.25 -61.00 -60.00   50
 11  \w     61.00  94.00   0.50    4.00    --  113.25 -77.00 150.00   66
 12  \w     42.00  68.00   0.50    4.00    --  113.25 -77.00-120.00   52
 13  \w    118.00 174.00   0.50    4.00    --  113.25  45.00-180.00  112
 14  \w     49.00  93.00   0.50    4.00    --  113.25 -77.00  60.00   88
 15  \w     47.00 104.00   0.50    4.00    --  113.25-125.00-180.00  114
 16  \w     43.00  69.00   0.50    4.00    --  113.25 -61.00 -30.00   52
 17  \w     43.00  68.00   0.50    4.00    --  113.25 -61.00 150.00   50
;
_diffrn_measurement_device 'four-circle diffractometer'
_diffrn_measurement_device_type 'XtaLAB Synergy, Dualflex, HyPix'
_diffrn_measurement_method '\w scans'
_diffrn_orient_matrix_type 'CrysAlisPro convention (1999,Acta A55,543-557)'
_diffrn_orient_matrix_UB_11 -0.0248992000
_diffrn_orient_matrix_UB_12 -0.0381868000
_diffrn_orient_matrix_UB_13 0.0557078000
_diffrn_orient_matrix_UB_21 -0.0170320000
_diffrn_orient_matrix_UB_22 -0.0412984000
_diffrn_orient_matrix_UB_23 -0.0531335000
_diffrn_orient_matrix_UB_31 0.1060899000
_diffrn_orient_matrix_UB_32 -0.0155579000
_diffrn_orient_matrix_UB_33 0.0044984000
_diffrn_radiation_monochromator mirror
_diffrn_radiation_probe x-ray
_diffrn_radiation_type 'Cu K\a'
_diffrn_radiation_wavelength 1.54184
_diffrn_reflns_av_R_equivalents 0.0475
_diffrn_reflns_av_unetI/netI 0.0403
_diffrn_reflns_Laue_measured_fraction_full 0.999
_diffrn_reflns_Laue_measured_fraction_max 0.978
_diffrn_reflns_limit_h_max 17
_diffrn_reflns_limit_h_min -12
_diffrn_reflns_limit_k_max 32
_diffrn_reflns_limit_k_min -33
_diffrn_reflns_limit_l_max 25
_diffrn_reflns_limit_l_min -25
_diffrn_reflns_number 41596
_diffrn_reflns_point_group_measured_fraction_full 0.999
_diffrn_reflns_point_group_measured_fraction_max 0.978
_diffrn_reflns_theta_full 67.684
_diffrn_reflns_theta_max 80.452
_diffrn_reflns_theta_min 3.349
_diffrn_source 'micro-focus sealed X-ray tube'
_diffrn_source_current 1
_diffrn_source_type 'PhotonJet (Cu) X-ray Source'
_diffrn_source_voltage 50
_exptl_absorpt_coefficient_mu 0.997
_exptl_absorpt_correction_T_max 1.000
_exptl_absorpt_correction_T_min 0.912
_exptl_absorpt_correction_type gaussian
_exptl_absorpt_process_details
;
CrysAlisPro 1.171.42.99a (Rigaku Oxford Diffraction, 2023)
Numerical absorption correction based on gaussian integration over
a multifaceted crystal model
Empirical absorption correction using spherical harmonics,
implemented in SCALE3 ABSPACK scaling algorithm.
;
_exptl_crystal_colour colourless
_exptl_crystal_colour_primary colourless
_exptl_crystal_density_diffrn 1.464
_exptl_crystal_description plate
_exptl_crystal_F_000 3416
_exptl_crystal_recrystallization_method 'Re-crystallisation from solvent: dichloromethane'
_exptl_crystal_size_max 0.137
_exptl_crystal_size_mid 0.085
_exptl_crystal_size_min 0.021
_refine_diff_density_max 0.504
_refine_diff_density_min -0.262
_refine_diff_density_rms 0.051
_refine_ls_extinction_method none
_refine_ls_goodness_of_fit_ref 1.033
_refine_ls_hydrogen_treatment mixed
_refine_ls_matrix_type full
_refine_ls_number_parameters 581
_refine_ls_number_reflns 7897
_refine_ls_number_restraints 0
_refine_ls_restrained_S_all 1.033
_refine_ls_R_factor_all 0.0553
_refine_ls_R_factor_gt 0.0433
_refine_ls_shift/su_max 0.000
_refine_ls_shift/su_mean 0.000
_refine_ls_structure_factor_coef Fsqd
_refine_ls_weighting_details 'w=1/[\s^2^(Fo^2^)+(0.0560P)^2^+3.7611P] where P=(Fo^2^+2Fc^2^)/3'
_refine_ls_weighting_scheme calc
_refine_ls_wR_factor_gt 0.1127
_refine_ls_wR_factor_ref 0.1203
_reflns_Friedel_coverage 0.000
_reflns_number_gt 6403
_reflns_number_total 7897
_reflns_threshold_expression 'I > 2\s(I)'
_cod_data_source_file d3ce01252b3.cif
_cod_data_source_block agi923a
_cod_depositor_comments 'Adding full bibliography for 7248219.cif.'
_cod_original_cell_volume 7365.95(15)
_cod_original_formula_sum 'C34 H43 N8 O15.50'
_cod_database_code 7248219
_shelx_shelxl_version_number 2018/3
_chemical_oxdiff_formula C25H20N4O6F2
_chemical_oxdiff_usercomment 'AGI   CAF-PYr--sc  A'
_shelx_space_group_comment
;
The symmetry employed for this shelxl refinement is uniquely defined
by the following loop, which should always be used as a source of
symmetry information in preference to the above space-group names.
They are only intended as comments.
;
_shelx_estimated_absorpt_t_max 0.979
_shelx_estimated_absorpt_t_min 0.875
_olex2_refinement_description
;
1. Fixed Uiso
 At 1.2 times of:
  All C(H) groups
 At 1.5 times of:
  All C(H,H,H) groups
2.a Aromatic/amide H refined with riding coordinates:
 C3D(H3D), C3E(H3E), C4A(H4A), C5A(H5A), C6A(H6A), C4B(H4B), C5B(H5B),
 C6B(H6B), C4C(H4C), C5C(H5C), C6C(H6C)
2.b Idealised Me refined as rotating group:
 C6D(H6DA,H6DB,H6DC), C7D(H7DA,H7DB,H7DC), C8D(H8DA,H8DB,H8DC), C6E(H6EA,H6EB,
 H6EC), C7E(H7EA,H7EB,H7EC), C8E(H8EA,H8EB,H8EC)
;
_olex2_diffrn_ambient_temperature_device 'Oxford Cryosystems'
_olex2_exptl_crystal_mounting_method 'The crystal was mounted on a nylon loop with paratone oil'
_olex2_submission_original_sample_id 'AGI   CAF-PYr--sc  A'
_olex2_submission_special_instructions 'No special instructions were received'
_oxdiff_exptl_absorpt_empirical_details
;
Empirical correction (ABSPACK) includes:
- Absorption correction using spherical harmonics
- Frame scaling
;
_oxdiff_exptl_absorpt_empirical_full_max 1.221
_oxdiff_exptl_absorpt_empirical_full_min 0.841

loop_
_space_group_symop_operation_xyz
'x, y, z'
'-x+1/2, -y+1/2, z'
'-x, y+1/2, -z+1/2'
'x+1/2, -y, -z+1/2'
'-x, -y, -z'
'x-1/2, y-1/2, -z'
'x, -y-1/2, z-1/2'
'-x-1/2, y, z-1/2'

loop_
_atom_site_label
_atom_site_type_symbol
_atom_site_fract_x
_atom_site_fract_y
_atom_site_fract_z
_atom_site_U_iso_or_equiv
_atom_site_adp_type
_atom_site_occupancy
_atom_site_site_symmetry_order
_atom_site_calc_flag
_atom_site_refinement_flags_posn
_atom_site_refinement_flags_adp
_atom_site_refinement_flags_occupancy
_atom_site_disorder_assembly
_atom_site_disorder_group
O1D O 0.68777(8) 0.32384(5) 0.39734(6) 0.0296(3) Uani 1 1 d . . . . .
O2D O 0.36554(9) 0.32676(5) 0.44453(6) 0.0309(3) Uani 1 1 d . . . . .
N1D N 0.52776(10) 0.32517(5) 0.42119(7) 0.0244(3) Uani 1 1 d . . . . .
N2D N 0.58604(9) 0.32204(5) 0.30970(7) 0.0227(3) Uani 1 1 d . . . . .
N3D N 0.46173(10) 0.32281(5) 0.22360(7) 0.0260(3) Uani 1 1 d . . . . .
N4D N 0.33565(10) 0.32432(5) 0.29479(7) 0.0258(3) Uani 1 1 d . . . . .
C1D C 0.60472(12) 0.32353(6) 0.37707(8) 0.0236(3) Uani 1 1 d . . . . .
C2D C 0.49279(11) 0.32228(6) 0.28747(8) 0.0221(3) Uani 1 1 d . . . . .
C3D C 0.36541(12) 0.32434(7) 0.23024(9) 0.0270(3) Uani 1 1 d . . . . .
H3D H 0.322757 0.325326 0.193222 0.032 Uiso 1 1 calc R U . . .
C4D C 0.41855(11) 0.32301(6) 0.33257(8) 0.0225(3) Uani 1 1 d . . . . .
C5D C 0.43110(12) 0.32491(6) 0.40287(8) 0.0244(3) Uani 1 1 d . . . . .
C6D C 0.55119(14) 0.32723(7) 0.49289(9) 0.0303(4) Uani 1 1 d . . . . .
H6DA H 0.574084 0.293965 0.507685 0.045 Uiso 1 1 calc R U . . .
H6DB H 0.493858 0.336484 0.518375 0.045 Uiso 1 1 calc R U . . .
H6DC H 0.601248 0.352614 0.500402 0.045 Uiso 1 1 calc R U . . .
C7D C 0.66765(12) 0.32465(7) 0.26326(9) 0.0279(4) Uani 1 1 d . . . . .
H7DA H 0.702814 0.356286 0.270638 0.042 Uiso 1 1 calc R U . . .
H7DB H 0.644177 0.323606 0.217050 0.042 Uiso 1 1 calc R U . . .
H7DC H 0.710303 0.295781 0.271156 0.042 Uiso 1 1 calc R U . . .
C8D C 0.23707(12) 0.32454(7) 0.31830(9) 0.0314(4) Uani 1 1 d . . . . .
H8DA H 0.225702 0.294559 0.346131 0.047 Uiso 1 1 calc R U . . .
H8DB H 0.193592 0.324016 0.279810 0.047 Uiso 1 1 calc R U . . .
H8DC H 0.225530 0.355187 0.344791 0.047 Uiso 1 1 calc R U . . .
O1E O 0.68938(8) 0.44333(5) -0.05829(6) 0.0261(3) Uani 1 1 d . . . . .
O2E O 0.36784(8) 0.43075(5) -0.10426(6) 0.0276(3) Uani 1 1 d . . . . .
N1E N 0.52959(9) 0.43492(5) -0.08110(7) 0.0216(3) Uani 1 1 d . . . . .
N2E N 0.58899(9) 0.43893(5) 0.03014(7) 0.0199(3) Uani 1 1 d . . . . .
N3E N 0.46585(10) 0.43667(5) 0.11665(7) 0.0234(3) Uani 1 1 d . . . . .
N4E N 0.33908(9) 0.43131(5) 0.04729(7) 0.0234(3) Uani 1 1 d . . . . .
C1E C 0.60703(11) 0.43912(6) -0.03735(8) 0.0212(3) Uani 1 1 d . . . . .
C2E C 0.49579(11) 0.43661(6) 0.05239(8) 0.0195(3) Uani 1 1 d . . . . .
C3E C 0.37022(12) 0.43306(6) 0.11087(8) 0.0250(3) Uani 1 1 d . . . . .
H3E H 0.328441 0.431859 0.148359 0.030 Uiso 1 1 calc R U . . .
C4E C 0.42097(11) 0.43377(6) 0.00809(8) 0.0197(3) Uani 1 1 d . . . . .
C5E C 0.43307(11) 0.43278(6) -0.06247(8) 0.0211(3) Uani 1 1 d . . . . .
C6E C 0.55298(13) 0.43155(7) -0.15298(8) 0.0281(4) Uani 1 1 d . . . . .
H6EA H 0.569865 0.465249 -0.169855 0.042 Uiso 1 1 calc R U . . .
H6EB H 0.497391 0.418656 -0.177577 0.042 Uiso 1 1 calc R U . . .
H6EC H 0.607240 0.408495 -0.159255 0.042 Uiso 1 1 calc R U . . .
C7E C 0.67031(11) 0.43974(6) 0.07667(8) 0.0236(3) Uani 1 1 d . . . . .
H7EA H 0.695391 0.474331 0.080004 0.035 Uiso 1 1 calc R U . . .
H7EB H 0.720682 0.417134 0.060140 0.035 Uiso 1 1 calc R U . . .
H7EC H 0.649147 0.428315 0.120939 0.035 Uiso 1 1 calc R U . . .
C8E C 0.23935(12) 0.42979(7) 0.02605(9) 0.0286(4) Uani 1 1 d . . . . .
H8EA H 0.220535 0.463131 0.008926 0.043 Uiso 1 1 calc R U . . .
H8EB H 0.198743 0.420831 0.064261 0.043 Uiso 1 1 calc R U . . .
H8EC H 0.231680 0.404385 -0.009323 0.043 Uiso 1 1 calc R U . . .
O1A O 0.69967(8) 0.44703(5) 0.33098(6) 0.0259(3) Uani 1 1 d . . . . .
H1A H 0.7381(19) 0.4455(10) 0.3670(13) 0.049(7) Uiso 1 1 d . . . . .
O2A O 0.57314(8) 0.44489(5) 0.23369(6) 0.0246(2) Uani 1 1 d . . . . .
H2A H 0.527(2) 0.4423(11) 0.2029(15) 0.067(9) Uiso 1 1 d . . . . .
O3A O 0.38120(8) 0.45006(5) 0.25903(6) 0.0271(3) Uani 1 1 d . . . . .
H3A H 0.3216(17) 0.4581(9) 0.2707(12) 0.041(6) Uiso 1 1 d . . . . .
C1A C 0.60583(11) 0.44807(6) 0.34977(8) 0.0208(3) Uani 1 1 d . . . . .
C2A C 0.53907(11) 0.44685(6) 0.29797(8) 0.0198(3) Uani 1 1 d . . . . .
C3A C 0.44161(11) 0.44985(6) 0.31270(8) 0.0205(3) Uani 1 1 d . . . . .
C4A C 0.41099(11) 0.45255(6) 0.37890(8) 0.0222(3) Uani 1 1 d . . . . .
H4A H 0.344572 0.453881 0.388957 0.027 Uiso 1 1 calc R U . . .
C5A C 0.47796(12) 0.45329(6) 0.43005(8) 0.0239(3) Uani 1 1 d . . . . .
H5A H 0.457017 0.455223 0.475219 0.029 Uiso 1 1 calc R U . . .
C6A C 0.57520(11) 0.45125(6) 0.41619(8) 0.0229(3) Uani 1 1 d . . . . .
H6A H 0.620574 0.452008 0.451596 0.027 Uiso 1 1 calc R U . . .
O1B O 0.38983(9) 0.19301(5) 0.58254(6) 0.0303(3) Uani 1 1 d . . . . .
H1B H 0.323(2) 0.1937(11) 0.5704(15) 0.068(8) Uiso 1 1 d . . . . .
O2B O 0.57749(8) 0.17281(5) 0.60396(6) 0.0262(3) Uani 1 1 d . . . . .
H2B H 0.5313(18) 0.1739(9) 0.6349(13) 0.046(7) Uiso 1 1 d . . . . .
O3B O 0.70414(8) 0.17620(5) 0.50580(6) 0.0276(3) Uani 1 1 d . . . . .
H3B H 0.739(2) 0.1747(10) 0.4700(15) 0.056(8) Uiso 1 1 d . . . . .
C1B C 0.44829(12) 0.19268(6) 0.52808(8) 0.0234(3) Uani 1 1 d . . . . .
C2B C 0.54474(11) 0.18327(6) 0.54120(8) 0.0217(3) Uani 1 1 d . . . . .
C3B C 0.61000(11) 0.18406(6) 0.48867(8) 0.0226(3) Uani 1 1 d . . . . .
C4B C 0.57987(12) 0.19232(6) 0.42311(8) 0.0250(3) Uani 1 1 d . . . . .
H4B H 0.624801 0.192687 0.387417 0.030 Uiso 1 1 calc R U . . .
C5B C 0.48312(13) 0.20003(7) 0.41069(9) 0.0276(3) Uani 1 1 d . . . . .
H5B H 0.461781 0.204929 0.366008 0.033 Uiso 1 1 calc R U . . .
C6B C 0.41714(12) 0.20068(7) 0.46269(9) 0.0265(3) Uani 1 1 d . . . . .
H6B H 0.351283 0.206528 0.453725 0.032 Uiso 1 1 calc R U . . .
O1C O 0.59444(10) 0.22758(5) 0.17245(8) 0.0415(4) Uani 1 1 d . . . . .
H1C H 0.646(2) 0.2321(11) 0.1461(14) 0.061(8) Uiso 1 1 d . . . . .
O2C O 0.41044(9) 0.20759(5) 0.18734(7) 0.0328(3) Uani 1 1 d . . . . .
H2C H 0.446(2) 0.2345(13) 0.1888(15) 0.074(9) Uiso 1 1 d . . . . .
O3C O 0.34341(8) 0.11031(5) 0.18911(7) 0.0295(3) Uani 1 1 d . . . . .
H3C H 0.3379(19) 0.0806(11) 0.2098(14) 0.060(8) Uiso 1 1 d . . . . .
C1C C 0.57014(12) 0.17764(6) 0.16887(9) 0.0258(3) Uani 1 1 d . . . . .
C2C C 0.47342(12) 0.16799(6) 0.17846(8) 0.0234(3) Uani 1 1 d . . . . .
C3C C 0.43952(11) 0.11840(6) 0.17853(8) 0.0233(3) Uani 1 1 d . . . . .
C4C C 0.50347(13) 0.07912(7) 0.16705(10) 0.0304(4) Uani 1 1 d . . . . .
H4C H 0.481020 0.045150 0.165857 0.036 Uiso 1 1 calc R U . . .
C5C C 0.59961(13) 0.08906(7) 0.15733(10) 0.0327(4) Uani 1 1 d . . . . .
H5C H 0.642761 0.061786 0.150106 0.039 Uiso 1 1 calc R U . . .
C6C C 0.63385(12) 0.13840(7) 0.15800(9) 0.0288(4) Uani 1 1 d . . . . .
H6C H 0.699925 0.145105 0.151104 0.035 Uiso 1 1 calc R U . . .
O1W O 0.19328(8) 0.46810(5) 0.27648(6) 0.0257(2) Uani 1 1 d . . . . .
H1WA H 0.1673(18) 0.4564(10) 0.3149(14) 0.053(7) Uiso 1 1 d . . . . .
H1WB H 0.172(2) 0.4993(13) 0.2694(16) 0.075(9) Uiso 1 1 d . . . . .
O2W O 0.29506(10) 0.30808(6) 0.56827(8) 0.0403(3) Uani 1 1 d . . . . .
H2WA H 0.336(2) 0.2981(12) 0.6025(17) 0.072(9) Uiso 1 1 d . . . . .
H2WB H 0.328(2) 0.3110(11) 0.5292(17) 0.067(9) Uiso 1 1 d . . . . .
O3W O 0.750000 0.250000 0.59894(9) 0.0260(3) Uani 1 2 d S T P . .
H3W H 0.7665(19) 0.2757(10) 0.5703(14) 0.058(8) Uiso 1 1 d . . . . .

loop_
_atom_site_aniso_label
_atom_site_aniso_U_11
_atom_site_aniso_U_22
_atom_site_aniso_U_33
_atom_site_aniso_U_23
_atom_site_aniso_U_13
_atom_site_aniso_U_12
O1D 0.0237(6) 0.0375(7) 0.0277(6) -0.0014(5) -0.0052(5) 0.0008(5)
O2D 0.0278(6) 0.0372(7) 0.0277(6) -0.0001(5) 0.0042(5) 0.0043(5)
N1D 0.0259(7) 0.0260(7) 0.0214(7) -0.0008(5) -0.0024(5) 0.0014(5)
N2D 0.0207(6) 0.0244(6) 0.0231(7) -0.0029(5) -0.0005(5) 0.0008(5)
N3D 0.0286(7) 0.0278(7) 0.0217(7) -0.0011(5) -0.0028(6) 0.0001(6)
N4D 0.0201(6) 0.0257(7) 0.0316(7) -0.0008(6) -0.0005(6) 0.0036(5)
C1D 0.0242(8) 0.0208(7) 0.0257(8) -0.0013(6) -0.0019(6) 0.0016(6)
C2D 0.0217(7) 0.0190(7) 0.0256(8) -0.0020(6) -0.0030(6) 0.0007(6)
C3D 0.0250(8) 0.0310(8) 0.0251(8) -0.0018(7) -0.0013(7) 0.0040(7)
C4D 0.0221(8) 0.0215(7) 0.0239(8) 0.0001(6) -0.0019(6) 0.0020(6)
C5D 0.0253(8) 0.0218(7) 0.0260(8) -0.0003(6) -0.0017(7) 0.0031(6)
C6D 0.0342(9) 0.0354(9) 0.0212(8) 0.0004(7) -0.0036(7) 0.0014(7)
C7D 0.0232(8) 0.0340(9) 0.0264(8) -0.0055(7) 0.0015(7) -0.0001(7)
C8D 0.0235(8) 0.0402(10) 0.0305(9) 0.0003(7) 0.0018(7) 0.0042(7)
O1E 0.0216(6) 0.0341(6) 0.0226(5) -0.0006(5) 0.0037(5) -0.0013(5)
O2E 0.0251(6) 0.0349(6) 0.0227(6) -0.0016(5) -0.0045(5) -0.0004(5)
N1E 0.0228(7) 0.0250(7) 0.0171(6) -0.0012(5) 0.0000(5) -0.0005(5)
N2E 0.0178(6) 0.0231(6) 0.0187(6) -0.0005(5) -0.0010(5) -0.0004(5)
N3E 0.0222(7) 0.0290(7) 0.0189(6) 0.0018(5) 0.0007(5) 0.0023(5)
N4E 0.0190(6) 0.0254(7) 0.0256(7) 0.0028(5) -0.0001(5) -0.0003(5)
C1E 0.0225(8) 0.0199(7) 0.0213(7) -0.0009(6) 0.0010(6) 0.0003(6)
C2E 0.0199(7) 0.0187(7) 0.0199(7) 0.0014(6) 0.0003(6) 0.0005(5)
C3E 0.0226(8) 0.0310(8) 0.0214(7) 0.0015(6) 0.0009(6) -0.0009(6)
C4E 0.0192(7) 0.0200(7) 0.0199(7) 0.0002(6) 0.0003(6) -0.0006(5)
C5E 0.0228(8) 0.0187(7) 0.0217(8) -0.0003(6) -0.0010(6) -0.0002(6)
C6E 0.0322(9) 0.0344(9) 0.0178(7) -0.0023(6) 0.0016(7) 0.0010(7)
C7E 0.0195(7) 0.0294(8) 0.0220(8) -0.0019(6) -0.0023(6) -0.0007(6)
C8E 0.0210(8) 0.0371(9) 0.0276(8) 0.0023(7) -0.0041(7) -0.0023(7)
O1A 0.0178(5) 0.0375(7) 0.0224(6) 0.0000(5) -0.0015(5) 0.0005(5)
O2A 0.0189(5) 0.0370(6) 0.0179(5) -0.0020(5) 0.0004(4) -0.0007(5)
O3A 0.0187(6) 0.0430(7) 0.0197(5) -0.0043(5) -0.0005(4) 0.0003(5)
C1A 0.0191(7) 0.0199(7) 0.0233(8) -0.0001(6) 0.0001(6) -0.0007(5)
C2A 0.0212(7) 0.0202(7) 0.0179(7) -0.0007(6) 0.0009(6) -0.0010(6)
C3A 0.0192(7) 0.0206(7) 0.0218(7) -0.0021(6) -0.0012(6) -0.0021(6)
C4A 0.0203(7) 0.0234(7) 0.0229(8) -0.0014(6) 0.0040(6) -0.0011(6)
C5A 0.0261(8) 0.0258(8) 0.0197(7) -0.0006(6) 0.0024(6) -0.0012(6)
C6A 0.0246(8) 0.0245(8) 0.0196(7) 0.0004(6) -0.0031(6) -0.0009(6)
O1B 0.0208(6) 0.0447(7) 0.0254(6) 0.0040(5) 0.0019(5) 0.0030(5)
O2B 0.0221(6) 0.0355(7) 0.0210(6) -0.0009(5) -0.0005(5) -0.0011(5)
O3B 0.0197(6) 0.0383(7) 0.0247(6) -0.0026(5) 0.0021(5) 0.0007(5)
C1B 0.0224(7) 0.0218(7) 0.0261(8) -0.0001(6) 0.0021(6) -0.0018(6)
C2B 0.0237(8) 0.0191(7) 0.0222(7) -0.0020(6) -0.0005(6) -0.0017(6)
C3B 0.0211(7) 0.0208(7) 0.0259(8) -0.0031(6) -0.0002(6) -0.0011(6)
C4B 0.0281(8) 0.0243(8) 0.0226(8) -0.0004(6) 0.0037(6) -0.0005(6)
C5B 0.0317(9) 0.0281(8) 0.0231(8) 0.0019(6) -0.0029(7) 0.0018(7)
C6B 0.0221(8) 0.0293(8) 0.0281(8) 0.0032(7) -0.0028(6) 0.0019(6)
O1C 0.0344(7) 0.0235(6) 0.0664(10) -0.0110(6) 0.0216(7) -0.0082(5)
O2C 0.0276(6) 0.0232(6) 0.0476(8) -0.0014(6) 0.0106(6) 0.0008(5)
O3C 0.0222(6) 0.0285(6) 0.0379(7) 0.0044(5) 0.0011(5) -0.0035(5)
C1C 0.0273(8) 0.0225(8) 0.0274(8) -0.0032(6) 0.0046(7) -0.0045(6)
C2C 0.0247(8) 0.0223(7) 0.0233(8) -0.0001(6) 0.0027(6) 0.0016(6)
C3C 0.0204(7) 0.0262(8) 0.0233(7) 0.0006(6) -0.0014(6) -0.0021(6)
C4C 0.0286(9) 0.0214(8) 0.0411(10) 0.0007(7) 0.0026(7) -0.0029(6)
C5C 0.0275(9) 0.0254(8) 0.0453(11) 0.0022(8) 0.0057(8) 0.0039(7)
C6C 0.0211(8) 0.0294(9) 0.0361(9) 0.0004(7) 0.0033(7) -0.0012(6)
O1W 0.0239(6) 0.0293(6) 0.0240(6) 0.0006(5) 0.0003(5) 0.0017(5)
O2W 0.0264(7) 0.0599(9) 0.0347(7) 0.0087(7) 0.0020(6) -0.0017(6)
O3W 0.0210(8) 0.0246(8) 0.0324(9) 0.000 0.000 0.0002(6)

loop_
_atom_type_symbol
_atom_type_description
_atom_type_scat_dispersion_real
_atom_type_scat_dispersion_imag
_atom_type_scat_source
C C 0.0181 0.0091 'International Tables Vol C Tables 4.2.6.8 and 6.1.1.4'
H H 0.0000 0.0000 'International Tables Vol C Tables 4.2.6.8 and 6.1.1.4'
N N 0.0311 0.0180 'International Tables Vol C Tables 4.2.6.8 and 6.1.1.4'
O O 0.0492 0.0322 'International Tables Vol C Tables 4.2.6.8 and 6.1.1.4'

loop_
_exptl_crystal_face_index_h
_exptl_crystal_face_index_k
_exptl_crystal_face_index_l
_exptl_crystal_face_perp_dist
0 0 1 0.0110
0 0 -1 0.0096
0 -1 0 0.0395
1 1 0 0.0148
-2 1 0 0.0466

loop_
_geom_angle_atom_site_label_1
_geom_angle_atom_site_label_2
_geom_angle_atom_site_label_3
_geom_angle
_geom_angle_site_symmetry_1
_geom_angle_site_symmetry_3
_geom_angle_publ_flag
C1D N1D C5D 125.46(14) . . ?
C1D N1D C6D 116.51(14) . . ?
C5D N1D C6D 118.03(14) . . ?
C1D N2D C2D 119.77(14) . . ?
C1D N2D C7D 118.03(13) . . ?
C2D N2D C7D 121.99(14) . . ?
C2D N3D C3D 103.16(14) . . ?
C3D N4D C4D 105.22(14) . . ?
C3D N4D C8D 126.70(15) . . ?
C4D N4D C8D 128.07(15) . . ?
O1D C1D N1D 121.39(15) . . ?
O1D C1D N2D 120.21(15) . . ?
N2D C1D N1D 118.40(14) . . ?
N3D C2D N2D 127.60(15) . . ?
N3D C2D C4D 112.19(14) . . ?
C4D C2D N2D 120.20(15) . . ?
N3D C3D N4D 113.48(15) . . ?
N3D C3D H3D 123.3 . . ?
N4D C3D H3D 123.3 . . ?
N4D C4D C5D 130.10(15) . . ?
C2D C4D N4D 105.94(14) . . ?
C2D C4D C5D 123.87(15) . . ?
O2D C5D N1D 122.53(15) . . ?
O2D C5D C4D 125.19(15) . . ?
N1D C5D C4D 112.28(14) . . ?
N1D C6D H6DA 109.5 . . ?
N1D C6D H6DB 109.5 . . ?
N1D C6D H6DC 109.5 . . ?
H6DA C6D H6DB 109.5 . . ?
H6DA C6D H6DC 109.5 . . ?
H6DB C6D H6DC 109.5 . . ?
N2D C7D H7DA 109.5 . . ?
N2D C7D H7DB 109.5 . . ?
N2D C7D H7DC 109.5 . . ?
H7DA C7D H7DB 109.5 . . ?
H7DA C7D H7DC 109.5 . . ?
H7DB C7D H7DC 109.5 . . ?
N4D C8D H8DA 109.5 . . ?
N4D C8D H8DB 109.5 . . ?
N4D C8D H8DC 109.5 . . ?
H8DA C8D H8DB 109.5 . . ?
H8DA C8D H8DC 109.5 . . ?
H8DB C8D H8DC 109.5 . . ?
C1E N1E C5E 125.70(13) . . ?
C1E N1E C6E 116.27(13) . . ?
C5E N1E C6E 118.02(13) . . ?
C1E N2E C2E 119.42(13) . . ?
C1E N2E C7E 118.69(13) . . ?
C2E N2E C7E 121.86(13) . . ?
C3E N3E C2E 103.07(13) . . ?
C3E N4E C4E 105.36(13) . . ?
C3E N4E C8E 125.87(14) . . ?
C4E N4E C8E 128.70(14) . . ?
O1E C1E N1E 121.32(14) . . ?
O1E C1E N2E 120.45(15) . . ?
N2E C1E N1E 118.22(14) . . ?
N3E C2E N2E 126.85(14) . . ?
N3E C2E C4E 112.18(14) . . ?
C4E C2E N2E 120.97(14) . . ?
N3E C3E H3E 123.0 . . ?
N4E C3E N3E 113.91(14) . . ?
N4E C3E H3E 123.0 . . ?
N4E C4E C5E 131.10(14) . . ?
C2E C4E N4E 105.47(13) . . ?
C2E C4E C5E 123.43(14) . . ?
O2E C5E N1E 122.12(14) . . ?
O2E C5E C4E 125.67(15) . . ?
N1E C5E C4E 112.20(13) . . ?
N1E C6E H6EA 109.5 . . ?
N1E C6E H6EB 109.5 . . ?
N1E C6E H6EC 109.5 . . ?
H6EA C6E H6EB 109.5 . . ?
H6EA C6E H6EC 109.5 . . ?
H6EB C6E H6EC 109.5 . . ?
N2E C7E H7EA 109.5 . . ?
N2E C7E H7EB 109.5 . . ?
N2E C7E H7EC 109.5 . . ?
H7EA C7E H7EB 109.5 . . ?
H7EA C7E H7EC 109.5 . . ?
H7EB C7E H7EC 109.5 . . ?
N4E C8E H8EA 109.5 . . ?
N4E C8E H8EB 109.5 . . ?
N4E C8E H8EC 109.5 . . ?
H8EA C8E H8EB 109.5 . . ?
H8EA C8E H8EC 109.5 . . ?
H8EB C8E H8EC 109.5 . . ?
C1A O1A H1A 110.8(16) . . ?
C2A O2A H2A 113.2(19) . . ?
C3A O3A H3A 112.0(15) . . ?
O1A C1A C2A 116.01(14) . . ?
O1A C1A C6A 123.86(14) . . ?
C2A C1A C6A 120.12(14) . . ?
O2A C2A C1A 117.66(14) . . ?
O2A C2A C3A 122.59(14) . . ?
C1A C2A C3A 119.68(14) . . ?
O3A C3A C2A 115.98(14) . . ?
O3A C3A C4A 123.80(14) . . ?
C4A C3A C2A 120.22(14) . . ?
C3A C4A H4A 120.2 . . ?
C5A C4A C3A 119.59(15) . . ?
C5A C4A H4A 120.2 . . ?
C4A C5A H5A 119.6 . . ?
C4A C5A C6A 120.90(15) . . ?
C6A C5A H5A 119.6 . . ?
C1A C6A H6A 120.3 . . ?
C5A C6A C1A 119.46(15) . . ?
C5A C6A H6A 120.3 . . ?
C1B O1B H1B 112.2(18) . . ?
C2B O2B H2B 112.8(16) . . ?
C3B O3B H3B 109.9(18) . . ?
O1B C1B C2B 115.52(15) . . ?
O1B C1B C6B 124.16(15) . . ?
C6B C1B C2B 120.32(15) . . ?
O2B C2B C1B 122.22(15) . . ?
O2B C2B C3B 118.50(14) . . ?
C3B C2B C1B 119.28(15) . . ?
O3B C3B C2B 115.93(15) . . ?
O3B C3B C4B 123.15(15) . . ?
C2B C3B C4B 120.92(15) . . ?
C3B C4B H4B 120.5 . . ?
C5B C4B C3B 119.00(15) . . ?
C5B C4B H4B 120.5 . . ?
C4B C5B H5B 119.5 . . ?
C6B C5B C4B 120.94(16) . . ?
C6B C5B H5B 119.5 . . ?
C1B C6B H6B 120.3 . . ?
C5B C6B C1B 119.49(15) . . ?
C5B C6B H6B 120.3 . . ?
C1C O1C H1C 107.3(18) . . ?
C2C O2C H2C 105(2) . . ?
C3C O3C H3C 107.0(18) . . ?
O1C C1C C2C 114.37(15) . . ?
O1C C1C C6C 124.91(15) . . ?
C6C C1C C2C 120.71(15) . . ?
O2C C2C C1C 120.01(15) . . ?
O2C C2C C3C 119.74(14) . . ?
C1C C2C C3C 120.25(15) . . ?
O3C C3C C2C 118.56(14) . . ?
O3C C3C C4C 122.53(15) . . ?
C4C C3C C2C 118.91(15) . . ?
C3C C4C H4C 119.8 . . ?
C5C C4C C3C 120.46(16) . . ?
C5C C4C H4C 119.8 . . ?
C4C C5C H5C 119.6 . . ?
C4C C5C C6C 120.80(16) . . ?
C6C C5C H5C 119.6 . . ?
C1C C6C C5C 118.86(15) . . ?
C1C C6C H6C 120.6 . . ?
C5C C6C H6C 120.6 . . ?
H1WA O1W H1WB 109(3) . . ?
H2WA O2W H2WB 110(3) . . ?

loop_
_geom_bond_atom_site_label_1
_geom_bond_atom_site_label_2
_geom_bond_distance
_geom_bond_site_symmetry_2
_geom_bond_publ_flag
O1D C1D 1.229(2) . ?
O2D C5D 1.239(2) . ?
N1D C1D 1.391(2) . ?
N1D C5D 1.399(2) . ?
N1D C6D 1.470(2) . ?
N2D C1D 1.372(2) . ?
N2D C2D 1.376(2) . ?
N2D C7D 1.472(2) . ?
N3D C2D 1.348(2) . ?
N3D C3D 1.353(2) . ?
N4D C3D 1.355(2) . ?
N4D C4D 1.383(2) . ?
N4D C8D 1.455(2) . ?
C2D C4D 1.374(2) . ?
C3D H3D 0.9500 . ?
C4D C5D 1.416(2) . ?
C6D H6DA 0.9800 . ?
C6D H6DB 0.9800 . ?
C6D H6DC 0.9800 . ?
C7D H7DA 0.9800 . ?
C7D H7DB 0.9800 . ?
C7D H7DC 0.9800 . ?
C8D H8DA 0.9800 . ?
C8D H8DB 0.9800 . ?
C8D H8DC 0.9800 . ?
O1E C1E 1.229(2) . ?
O2E C5E 1.237(2) . ?
N1E C1E 1.395(2) . ?
N1E C5E 1.400(2) . ?
N1E C6E 1.475(2) . ?
N2E C1E 1.372(2) . ?
N2E C2E 1.377(2) . ?
N2E C7E 1.468(2) . ?
N3E C2E 1.350(2) . ?
N3E C3E 1.344(2) . ?
N4E C3E 1.343(2) . ?
N4E C4E 1.388(2) . ?
N4E C8E 1.457(2) . ?
C2E C4E 1.372(2) . ?
C3E H3E 0.9500 . ?
C4E C5E 1.420(2) . ?
C6E H6EA 0.9800 . ?
C6E H6EB 0.9800 . ?
C6E H6EC 0.9800 . ?
C7E H7EA 0.9800 . ?
C7E H7EB 0.9800 . ?
C7E H7EC 0.9800 . ?
C8E H8EA 0.9800 . ?
C8E H8EB 0.9800 . ?
C8E H8EC 0.9800 . ?
O1A H1A 0.90(3) . ?
O1A C1A 1.3640(19) . ?
O2A H2A 0.90(3) . ?
O2A C2A 1.3705(18) . ?
O3A H3A 0.89(2) . ?
O3A C3A 1.3645(19) . ?
C1A C2A 1.393(2) . ?
C1A C6A 1.397(2) . ?
C2A C3A 1.395(2) . ?
C3A C4A 1.392(2) . ?
C4A H4A 0.9500 . ?
C4A C5A 1.386(2) . ?
C5A H5A 0.9500 . ?
C5A C6A 1.387(2) . ?
C6A H6A 0.9500 . ?
O1B H1B 0.96(3) . ?
O1B C1B 1.360(2) . ?
O2B H2B 0.89(3) . ?
O2B C2B 1.3629(19) . ?
O3B H3B 0.87(3) . ?
O3B C3B 1.375(2) . ?
C1B C2B 1.395(2) . ?
C1B C6B 1.393(2) . ?
C2B C3B 1.390(2) . ?
C3B C4B 1.393(2) . ?
C4B H4B 0.9500 . ?
C4B C5B 1.389(2) . ?
C5B H5B 0.9500 . ?
C5B C6B 1.389(2) . ?
C6B H6B 0.9500 . ?
O1C H1C 0.90(3) . ?
O1C C1C 1.363(2) . ?
O2C H2C 0.87(3) . ?
O2C C2C 1.378(2) . ?
O3C H3C 0.89(3) . ?
O3C C3C 1.376(2) . ?
C1C C2C 1.388(2) . ?
C1C C6C 1.383(2) . ?
C2C C3C 1.392(2) . ?
C3C C4C 1.388(2) . ?
C4C H4C 0.9500 . ?
C4C C5C 1.382(2) . ?
C5C H5C 0.9500 . ?
C5C C6C 1.387(3) . ?
C6C H6C 0.9500 . ?
O1W H1WA 0.90(3) . ?
O1W H1WB 0.88(3) . ?
O2W H2WA 0.93(3) . ?
O2W H2WB 0.91(3) . ?
O3W H3W 0.92(3) . ?

loop_
_geom_hbond_atom_site_label_D
_geom_hbond_atom_site_label_H
_geom_hbond_atom_site_label_A
_geom_hbond_distance_DH
_geom_hbond_distance_HA
_geom_hbond_distance_DA
_geom_hbond_angle_DHA
_geom_hbond_site_symmetry_A
_geom_hbond_publ_flag
C3D H3D O1B 0.95 2.45 3.005(2) 117.2 7_565 yes
C3E H3E O3A 0.95 2.38 2.998(2) 122.4 . yes
O1A H1A O1E 0.90(3) 1.80(3) 2.7029(16) 177(2) 8_756 yes
O2A H2A N3E 0.90(3) 1.93(3) 2.7858(18) 160(3) . yes
O3A H3A O1W 0.89(2) 1.82(2) 2.6909(17) 167(2) . yes
O1B H1B O2W 0.96(3) 1.66(3) 2.5989(18) 167(3) 2 yes
O2B H2B N3D 0.89(3) 2.02(3) 2.8881(19) 163(2) 7_566 yes
O2B H2B O1B 0.89(3) 2.29(2) 2.7094(17) 108.3(19) . yes
O3B H3B O1D 0.87(3) 1.78(3) 2.6411(17) 176(3) 2_655 yes
O1C H1C O3W 0.90(3) 1.79(3) 2.6889(17) 172(3) 7_565 yes
O2C H2C O1C 0.87(3) 2.11(3) 2.6409(18) 119(3) . yes
O3C H3C O1W 0.89(3) 1.90(3) 2.7554(18) 160(3) 2 yes
O1W H1WA O2E 0.90(3) 1.82(3) 2.7159(17) 172(2) 8_656 yes
O1W H1WB O2A 0.88(3) 2.03(3) 2.8516(17) 155(3) 4_465 yes
O2W H2WA O2C 0.93(3) 1.99(3) 2.903(2) 165(3) 7_566 yes
O2W H2WB O2D 0.91(3) 1.82(3) 2.706(2) 164(3) . yes
O3W H3W O3B 0.92(3) 1.86(3) 2.7688(17) 175(3) 2_655 yes

loop_
_geom_torsion_atom_site_label_1
_geom_torsion_atom_site_label_2
_geom_torsion_atom_site_label_3
_geom_torsion_atom_site_label_4
_geom_torsion
_geom_torsion_site_symmetry_1
_geom_torsion_site_symmetry_2
_geom_torsion_site_symmetry_3
_geom_torsion_site_symmetry_4
_geom_torsion_publ_flag
N2D C2D C4D N4D 178.57(14) . . . . ?
N2D C2D C4D C5D 1.7(2) . . . . ?
N3D C2D C4D N4D -0.28(18) . . . . ?
N3D C2D C4D C5D -177.13(15) . . . . ?
N4D C4D C5D O2D 2.2(3) . . . . ?
N4D C4D C5D N1D -176.95(15) . . . . ?
C1D N1D C5D O2D -179.53(15) . . . . ?
C1D N1D C5D C4D -0.3(2) . . . . ?
C1D N2D C2D N3D 177.42(15) . . . . ?
C1D N2D C2D C4D -1.2(2) . . . . ?
C2D N2D C1D O1D -179.28(15) . . . . ?
C2D N2D C1D N1D 0.1(2) . . . . ?
C2D N3D C3D N4D -0.55(19) . . . . ?
C2D C4D C5D O2D 178.27(16) . . . . ?
C2D C4D C5D N1D -0.9(2) . . . . ?
C3D N3D C2D N2D -178.25(15) . . . . ?
C3D N3D C2D C4D 0.50(18) . . . . ?
C3D N4D C4D C2D -0.06(17) . . . . ?
C3D N4D C4D C5D 176.51(17) . . . . ?
C4D N4D C3D N3D 0.39(19) . . . . ?
C5D N1D C1D O1D -179.92(15) . . . . ?
C5D N1D C1D N2D 0.7(2) . . . . ?
C6D N1D C1D O1D -0.1(2) . . . . ?
C6D N1D C1D N2D -179.41(14) . . . . ?
C6D N1D C5D O2D 0.6(2) . . . . ?
C6D N1D C5D C4D 179.82(14) . . . . ?
C7D N2D C1D O1D -4.4(2) . . . . ?
C7D N2D C1D N1D 174.95(14) . . . . ?
C7D N2D C2D N3D 2.8(2) . . . . ?
C7D N2D C2D C4D -175.90(15) . . . . ?
C8D N4D C3D N3D -178.43(15) . . . . ?
C8D N4D C4D C2D 178.74(15) . . . . ?
C8D N4D C4D C5D -4.7(3) . . . . ?
N2E C2E C4E N4E 179.17(13) . . . . ?
N2E C2E C4E C5E 0.3(2) . . . . ?
N3E C2E C4E N4E -0.70(18) . . . . ?
N3E C2E C4E C5E -179.60(14) . . . . ?
N4E C4E C5E O2E 2.2(3) . . . . ?
N4E C4E C5E N1E -178.46(15) . . . . ?
C1E N1E C5E O2E 177.52(15) . . . . ?
C1E N1E C5E C4E -1.9(2) . . . . ?
C1E N2E C2E N3E -179.20(15) . . . . ?
C1E N2E C2E C4E 1.0(2) . . . . ?
C2E N2E C1E O1E 176.90(14) . . . . ?
C2E N2E C1E N1E -2.5(2) . . . . ?
C2E N3E C3E N4E -0.66(19) . . . . ?
C2E C4E C5E O2E -179.23(15) . . . . ?
C2E C4E C5E N1E 0.1(2) . . . . ?
C3E N3E C2E N2E -179.04(15) . . . . ?
C3E N3E C2E C4E 0.82(18) . . . . ?
C3E N4E C4E C2E 0.26(17) . . . . ?
C3E N4E C4E C5E 179.05(16) . . . . ?
C4E N4E C3E N3E 0.25(19) . . . . ?
C5E N1E C1E O1E -176.27(15) . . . . ?
C5E N1E C1E N2E 3.1(2) . . . . ?
C6E N1E C1E O1E 4.9(2) . . . . ?
C6E N1E C1E N2E -175.69(14) . . . . ?
C6E N1E C5E O2E -3.7(2) . . . . ?
C6E N1E C5E C4E 176.92(14) . . . . ?
C7E N2E C1E O1E -4.8(2) . . . . ?
C7E N2E C1E N1E 175.79(13) . . . . ?
C7E N2E C2E N3E 2.6(2) . . . . ?
C7E N2E C2E C4E -177.27(14) . . . . ?
C8E N4E C3E N3E -176.95(15) . . . . ?
C8E N4E C4E C2E 177.36(15) . . . . ?
C8E N4E C4E C5E -3.9(3) . . . . ?
O1A C1A C2A O2A -0.2(2) . . . . ?
O1A C1A C2A C3A -177.43(14) . . . . ?
O1A C1A C6A C5A 178.47(15) . . . . ?
O2A C2A C3A O3A 0.8(2) . . . . ?
O2A C2A C3A C4A -178.99(14) . . . . ?
O3A C3A C4A C5A -178.49(15) . . . . ?
C1A C2A C3A O3A 177.94(14) . . . . ?
C1A C2A C3A C4A -1.9(2) . . . . ?
C2A C1A C6A C5A -0.1(2) . . . . ?
C2A C3A C4A C5A 1.3(2) . . . . ?
C3A C4A C5A C6A -0.2(2) . . . . ?
C4A C5A C6A C1A -0.4(2) . . . . ?
C6A C1A C2A O2A 178.54(14) . . . . ?
C6A C1A C2A C3A 1.3(2) . . . . ?
O1B C1B C2B O2B 2.9(2) . . . . ?
O1B C1B C2B C3B -177.72(14) . . . . ?
O1B C1B C6B C5B 179.37(16) . . . . ?
O2B C2B C3B O3B -2.8(2) . . . . ?
O2B C2B C3B C4B 177.15(14) . . . . ?
O3B C3B C4B C5B -179.84(15) . . . . ?
C1B C2B C3B O3B 177.81(14) . . . . ?
C1B C2B C3B C4B -2.3(2) . . . . ?
C2B C1B C6B C5B -1.0(2) . . . . ?
C2B C3B C4B C5B 0.2(2) . . . . ?
C3B C4B C5B C6B 1.4(3) . . . . ?
C4B C5B C6B C1B -1.0(3) . . . . ?
C6B C1B C2B O2B -176.74(15) . . . . ?
C6B C1B C2B C3B 2.7(2) . . . . ?
O1C C1C C2C O2C 3.0(2) . . . . ?
O1C C1C C2C C3C -177.62(16) . . . . ?
O1C C1C C6C C5C 178.25(18) . . . . ?
O2C C2C C3C O3C -1.5(2) . . . . ?
O2C C2C C3C C4C 177.64(16) . . . . ?
O3C C3C C4C C5C -179.36(17) . . . . ?
C1C C2C C3C O3C 179.12(15) . . . . ?
C1C C2C C3C C4C -1.8(2) . . . . ?
C2C C1C C6C C5C -0.5(3) . . . . ?
C2C C3C C4C C5C 1.6(3) . . . . ?
C3C C4C C5C C6C -0.8(3) . . . . ?
C4C C5C C6C C1C 0.3(3) . . . . ?
C6C C1C C2C O2C -178.16(16) . . . . ?
C6C C1C C2C C3C 1.2(3) . . . . ?

loop_
_exptl_oxdiff_crystal_face_indexfrac_h
_exptl_oxdiff_crystal_face_indexfrac_k
_exptl_oxdiff_crystal_face_indexfrac_l
_exptl_oxdiff_crystal_face_x
_exptl_oxdiff_crystal_face_y
_exptl_oxdiff_crystal_face_z
0.0001 0.0002 0.9991 0.0556 -0.0531 0.0045
-0.0001 -0.0002 -0.9991 -0.0556 0.0531 -0.0045
0.0003 -0.9993 0.0000 0.0382 0.0413 0.0156
0.9994 0.9990 0.0002 -0.0630 -0.0583 0.0905
-1.9997 1.0000 -0.0004 0.0116 -0.0072 -0.2277
